data_7133283
loop_
_publ_author_name
'Yang, Ji Seon'
'Kim, Sung-Gon'

_publ_section_title
;
 Catalytic enantioselective [3+2] and [4+2]-annulation of cyclic
 <i>N</i>-sulfonyl ketimines with &#x3b3;- or
 &#x3b4;-hydroxy-&#x3b1;,&#x3b2;-unsaturated ketones.
;
_journal_issue 61
_journal_name_full 'Chemical communications (Cambridge, England)'
_journal_page_first 7954
_journal_page_last 7957
_journal_paper_doi 10.1039/d4cc02734e
_journal_volume 60
_journal_year 2024
_chemical_absolute_configuration ad
_chemical_formula_moiety 'C24 H21 N O6 S'
_chemical_formula_sum 'C24 H21 N O6 S'
_chemical_formula_weight 451.48
_space_group_crystal_system orthorhombic
_space_group_IT_number 19
_space_group_name_Hall 'P 2ac 2ab'
_space_group_name_H-M_alt 'P 21 21 21'
_atom_sites_solution_hydrogens geom
_audit_creation_method SHELXL-2018/3
_audit_update_record
;
2024-05-13 deposited with the CCDC.	2024-07-03 downloaded from the CCDC.
;
_cell_angle_alpha 90
_cell_angle_beta 90
_cell_angle_gamma 90
_cell_formula_units_Z 4
_cell_length_a 9.792(2)
_cell_length_b 10.139(3)
_cell_length_c 21.399(6)
_cell_measurement_reflns_used 5652
_cell_measurement_temperature 223(2)
_cell_measurement_theta_max 21.06
_cell_measurement_theta_min 2.22
_cell_volume 2124.5(10)
_computing_cell_refinement 'Bruker SAINT'
_computing_data_collection 'Bruker APEX2'
_computing_data_reduction 'Bruker SAINT'
_computing_molecular_graphics 'Bruker SHELXTL'
_computing_publication_material 'Bruker SHELXTL'
_computing_structure_refinement 'SHELXL-2018/3 (Sheldrick, 2018)'
_computing_structure_solution 'SHELXT 2014/5 (Sheldrick, 2014)'
_diffrn_ambient_temperature 223(2)
_diffrn_measured_fraction_theta_full 1.000
_diffrn_measured_fraction_theta_max 0.999
_diffrn_measurement_device_type 'Bruker APEX-II CCD'
_diffrn_measurement_method '\f and \w scans'
_diffrn_radiation_type MoK\a
_diffrn_radiation_wavelength 0.71073
_diffrn_reflns_av_R_equivalents 0.0960
_diffrn_reflns_av_unetI/netI 0.0664
_diffrn_reflns_Laue_measured_fraction_full 1.000
_diffrn_reflns_Laue_measured_fraction_max 0.999
_diffrn_reflns_limit_h_max 10
_diffrn_reflns_limit_h_min -13
_diffrn_reflns_limit_k_max 13
_diffrn_reflns_limit_k_min -13
_diffrn_reflns_limit_l_max 28
_diffrn_reflns_limit_l_min -28
_diffrn_reflns_number 41951
_diffrn_reflns_point_group_measured_fraction_full 1.000
_diffrn_reflns_point_group_measured_fraction_max 0.999
_diffrn_reflns_theta_full 25.242
_diffrn_reflns_theta_max 28.282
_diffrn_reflns_theta_min 1.903
_exptl_absorpt_coefficient_mu 0.195
_exptl_absorpt_correction_T_max 0.7457
_exptl_absorpt_correction_T_min 0.6646
_exptl_absorpt_correction_type multi-scan
_exptl_absorpt_process_details SADABS
_exptl_crystal_colour colourless
_exptl_crystal_density_diffrn 1.412
_exptl_crystal_description BLOCK
_exptl_crystal_F_000 944
_exptl_crystal_size_max 0.253
_exptl_crystal_size_mid 0.152
_exptl_crystal_size_min 0.122
_refine_diff_density_max 0.179
_refine_diff_density_min -0.308
_refine_diff_density_rms 0.046
_refine_ls_abs_structure_details
; 
 Flack x determined using 1100 quotients [(I+)-(I-)]/[(I+)+(I-)] 
 (Parsons, Flack and Wagner, Acta Cryst. B69 (2013) 249-259). 
;
_refine_ls_abs_structure_Flack 0.03(5)
_refine_ls_extinction_method none
_refine_ls_goodness_of_fit_ref 1.052
_refine_ls_hydrogen_treatment constr
_refine_ls_matrix_type full
_refine_ls_number_parameters 290
_refine_ls_number_reflns 5282
_refine_ls_number_restraints 0
_refine_ls_restrained_S_all 1.052
_refine_ls_R_factor_all 0.1003
_refine_ls_R_factor_gt 0.0484
_refine_ls_shift/su_max 0.000
_refine_ls_shift/su_mean 0.000
_refine_ls_structure_factor_coef Fsqd
_refine_ls_weighting_details 'w=1/[\s^2^(Fo^2^)+(0.0306P)^2^+0.3463P] where P=(Fo^2^+2Fc^2^)/3'
_refine_ls_weighting_scheme calc
_refine_ls_wR_factor_gt 0.0844
_refine_ls_wR_factor_ref 0.0988
_reflns_Friedel_coverage 0.764
_reflns_Friedel_fraction_full 1.000
_reflns_Friedel_fraction_max 1.000
_reflns_number_gt 3413
_reflns_number_total 5282
_reflns_threshold_expression 'I > 2\s(I)'
_cod_data_source_file d4cc02734e2.cif
_cod_data_source_block KGU_24_03_a
_cod_depositor_comments 'Adding full bibliography for 7133283--7133284.cif.'
_cod_original_cell_volume 2124.5(9)
_cod_database_code 7133283
_shelx_shelxl_version_number 2018/3
_shelx_space_group_comment
; 
The symmetry employed for this shelxl refinement is uniquely defined 
by the following loop, which should always be used as a source of 
symmetry information in preference to the above space-group names. 
They are only intended as comments. 
;
_shelx_estimated_absorpt_t_min 0.952
_shelx_estimated_absorpt_t_max 0.977

loop_
_space_group_symop_operation_xyz
'x, y, z'
'-x+1/2, -y, z+1/2'
'-x, y+1/2, -z+1/2'
'x+1/2, -y+1/2, -z'

loop_
_atom_site_label
_atom_site_type_symbol
_atom_site_fract_x
_atom_site_fract_y
_atom_site_fract_z
_atom_site_U_iso_or_equiv
_atom_site_adp_type
_atom_site_occupancy
_atom_site_site_symmetry_order
_atom_site_calc_flag
_atom_site_refinement_flags_posn
_atom_site_refinement_flags_adp
_atom_site_refinement_flags_occupancy
_atom_site_disorder_assembly
_atom_site_disorder_group
S1 S 0.32232(9) 0.67242(9) 0.58099(4) 0.0404(2) Uani 1 1 d . . . . .
N1 N 0.4315(3) 0.5637(3) 0.55046(13) 0.0359(7) Uani 1 1 d . . . . .
O1 O 0.1867(2) 0.6421(2) 0.56089(11) 0.0517(7) Uani 1 1 d . . . . .
O2 O 0.3714(2) 0.8042(2) 0.57036(11) 0.0467(6) Uani 1 1 d . . . . .
O3 O 0.6207(2) 0.4583(2) 0.59312(11) 0.0411(6) Uani 1 1 d . . . . .
O4 O 0.4057(3) 0.6833(3) 0.41510(12) 0.0580(7) Uani 1 1 d . . . . .
O5 O 0.4692(3) 0.2821(2) 0.52877(12) 0.0501(7) Uani 1 1 d . . . . .
O6 O 0.3296(3) 0.2756(3) 0.61141(13) 0.0656(8) Uani 1 1 d . . . . .
C1 C 0.3447(3) 0.6231(3) 0.65911(16) 0.0367(8) Uani 1 1 d . . . . .
C2 C 0.2897(3) 0.6802(3) 0.71126(16) 0.0412(9) Uani 1 1 d . . . . .
H2 H 0.234261 0.755552 0.707978 0.049 Uiso 1 1 calc R U . . .
C3 C 0.3179(4) 0.6237(3) 0.76990(16) 0.0399(8) Uani 1 1 d . . . . .
C4 C 0.2624(4) 0.6753(4) 0.82631(18) 0.0511(10) Uani 1 1 d . . . . .
H4 H 0.208900 0.752279 0.825039 0.061 Uiso 1 1 calc R U . . .
C5 C 0.2856(4) 0.6151(4) 0.88180(19) 0.0544(11) Uani 1 1 d . . . . .
H5 H 0.247519 0.650338 0.918502 0.065 Uiso 1 1 calc R U . . .
C6 C 0.3660(4) 0.5004(4) 0.88514(18) 0.0497(10) Uani 1 1 d . . . . .
H6 H 0.380116 0.458665 0.923836 0.060 Uiso 1 1 calc R U . . .
C7 C 0.4233(4) 0.4498(4) 0.83256(17) 0.0480(10) Uani 1 1 d . . . . .
H7 H 0.478929 0.374505 0.835449 0.058 Uiso 1 1 calc R U . . .
C8 C 0.4005(4) 0.5086(3) 0.77344(17) 0.0402(9) Uani 1 1 d . . . . .
C9 C 0.4552(4) 0.4542(4) 0.71788(16) 0.0419(9) Uani 1 1 d . . . . .
H9 H 0.510974 0.378887 0.720009 0.050 Uiso 1 1 calc R U . . .
C10 C 0.4278(4) 0.5101(3) 0.66143(16) 0.0353(8) Uani 1 1 d . . . . .
C11 C 0.4769(3) 0.4642(3) 0.59808(16) 0.0373(9) Uani 1 1 d . . . . .
C12 C 0.5574(4) 0.6162(3) 0.51991(16) 0.0407(9) Uani 1 1 d . . . . .
H12 H 0.549661 0.712811 0.514227 0.049 Uiso 1 1 calc R U . . .
C13 C 0.6645(4) 0.5852(3) 0.56956(17) 0.0466(9) Uani 1 1 d . . . . .
H13A H 0.756034 0.579835 0.551255 0.056 Uiso 1 1 calc R U . . .
H13B H 0.664434 0.651884 0.602700 0.056 Uiso 1 1 calc R U . . .
C14 C 0.5828(4) 0.5501(4) 0.45761(17) 0.0440(9) Uani 1 1 d . . . . .
H14A H 0.679366 0.560762 0.446596 0.053 Uiso 1 1 calc R U . . .
H14B H 0.564910 0.455459 0.461906 0.053 Uiso 1 1 calc R U . . .
C15 C 0.4966(4) 0.6035(4) 0.40511(17) 0.0431(9) Uani 1 1 d . . . . .
C16 C 0.5274(4) 0.5585(4) 0.33997(18) 0.0446(9) Uani 1 1 d . . . . .
C17 C 0.6338(4) 0.4717(4) 0.32685(19) 0.0558(11) Uani 1 1 d . . . . .
H17 H 0.689018 0.439389 0.359377 0.067 Uiso 1 1 calc R U . . .
C18 C 0.6582(5) 0.4329(5) 0.2658(2) 0.0694(13) Uani 1 1 d . . . . .
H18 H 0.730866 0.375243 0.256951 0.083 Uiso 1 1 calc R U . . .
C19 C 0.5769(6) 0.4784(5) 0.2178(2) 0.0752(14) Uani 1 1 d . . . . .
H19 H 0.593087 0.450811 0.176495 0.090 Uiso 1 1 calc R U . . .
C20 C 0.4720(5) 0.5641(5) 0.2307(2) 0.0665(13) Uani 1 1 d . . . . .
H20 H 0.416718 0.595469 0.197995 0.080 Uiso 1 1 calc R U . . .
C21 C 0.4472(4) 0.6045(4) 0.29093(18) 0.0540(11) Uani 1 1 d . . . . .
H21 H 0.375457 0.663707 0.299064 0.065 Uiso 1 1 calc R U . . .
C22 C 0.4174(3) 0.3284(3) 0.58112(16) 0.0375(8) Uani 1 1 d . . . . .
C23 C 0.4141(4) 0.1586(4) 0.50520(17) 0.0501(10) Uani 1 1 d . . . . .
H23A H 0.317256 0.168536 0.494620 0.060 Uiso 1 1 calc R U . . .
H23B H 0.423104 0.088792 0.536628 0.060 Uiso 1 1 calc R U . . .
C24 C 0.4956(4) 0.1255(5) 0.4481(2) 0.0720(14) Uani 1 1 d . . . . .
H24A H 0.462264 0.043696 0.430282 0.108 Uiso 1 1 calc R U . . .
H24B H 0.590979 0.115619 0.459422 0.108 Uiso 1 1 calc R U . . .
H24C H 0.486333 0.195883 0.417706 0.108 Uiso 1 1 calc R U . . .

loop_
_atom_site_aniso_label
_atom_site_aniso_U_11
_atom_site_aniso_U_22
_atom_site_aniso_U_33
_atom_site_aniso_U_23
_atom_site_aniso_U_13
_atom_site_aniso_U_12
S1 0.0401(5) 0.0358(5) 0.0453(5) 0.0069(4) -0.0045(5) 0.0030(4)
N1 0.0391(16) 0.0301(15) 0.0386(17) 0.0052(13) 0.0002(14) 0.0001(13)
O1 0.0402(14) 0.0560(17) 0.0588(17) 0.0085(13) -0.0104(13) -0.0003(13)
O2 0.0545(15) 0.0308(13) 0.0549(16) 0.0096(12) -0.0007(13) 0.0013(12)
O3 0.0380(13) 0.0404(14) 0.0449(16) 0.0043(12) -0.0020(11) 0.0009(11)
O4 0.0519(16) 0.0619(18) 0.0601(18) -0.0059(16) -0.0079(14) 0.0099(15)
O5 0.0680(18) 0.0388(15) 0.0436(15) -0.0045(12) 0.0072(14) -0.0120(14)
O6 0.074(2) 0.0508(17) 0.0720(19) -0.0102(14) 0.0281(17) -0.0217(16)
C1 0.035(2) 0.0321(18) 0.043(2) 0.0073(16) -0.0012(16) -0.0001(16)
C2 0.039(2) 0.0319(19) 0.053(2) 0.0014(18) 0.0016(17) 0.0059(17)
C3 0.044(2) 0.0342(19) 0.042(2) -0.0002(16) -0.0009(19) 0.0019(18)
C4 0.056(2) 0.044(2) 0.053(3) -0.006(2) 0.003(2) 0.005(2)
C5 0.063(3) 0.057(3) 0.043(2) -0.009(2) 0.006(2) -0.005(2)
C6 0.056(2) 0.054(3) 0.039(2) 0.0009(19) -0.004(2) -0.003(2)
C7 0.056(2) 0.050(2) 0.039(2) 0.0005(19) -0.0033(19) 0.004(2)
C8 0.043(2) 0.040(2) 0.038(2) 0.0026(17) -0.0054(18) -0.0016(17)
C9 0.046(2) 0.037(2) 0.043(2) 0.0042(18) 0.0013(18) 0.0093(18)
C10 0.0398(19) 0.0287(19) 0.037(2) 0.0014(16) -0.0024(17) -0.0002(16)
C11 0.0349(19) 0.037(2) 0.040(2) 0.0059(16) -0.0033(16) -0.0003(16)
C12 0.042(2) 0.034(2) 0.046(2) 0.0053(17) 0.0030(18) -0.0043(18)
C13 0.044(2) 0.044(2) 0.052(2) 0.0029(18) 0.000(2) -0.0084(19)
C14 0.045(2) 0.038(2) 0.049(2) 0.0101(18) 0.0021(19) -0.0073(18)
C15 0.042(2) 0.038(2) 0.049(2) 0.0087(18) 0.0002(18) -0.0059(18)
C16 0.047(2) 0.041(2) 0.045(2) 0.0061(19) 0.0004(19) -0.012(2)
C17 0.069(3) 0.048(2) 0.050(3) 0.006(2) 0.003(2) 0.000(2)
C18 0.087(3) 0.066(3) 0.055(3) -0.002(2) 0.011(3) 0.008(3)
C19 0.108(4) 0.071(3) 0.046(3) 0.002(3) 0.013(3) -0.011(3)
C20 0.078(3) 0.069(3) 0.053(3) 0.015(2) -0.004(2) -0.019(3)
C21 0.056(3) 0.062(3) 0.044(2) 0.014(2) 0.002(2) -0.012(2)
C22 0.0396(19) 0.0332(18) 0.040(2) 0.0059(19) 0.0001(18) 0.0051(17)
C23 0.058(3) 0.038(2) 0.054(2) -0.0078(19) -0.008(2) -0.003(2)
C24 0.069(3) 0.070(3) 0.077(3) -0.032(3) 0.009(3) -0.002(2)

loop_
_atom_type_symbol
_atom_type_description
_atom_type_scat_dispersion_real
_atom_type_scat_dispersion_imag
_atom_type_scat_source
C C 0.0033 0.0016 'International Tables Vol C Tables 4.2.6.8 and 6.1.1.4'
H H 0.0000 0.0000 'International Tables Vol C Tables 4.2.6.8 and 6.1.1.4'
O O 0.0106 0.0060 'International Tables Vol C Tables 4.2.6.8 and 6.1.1.4'
S S 0.1246 0.1234 'International Tables Vol C Tables 4.2.6.8 and 6.1.1.4'
N N 0.0061 0.0033 'International Tables Vol C Tables 4.2.6.8 and 6.1.1.4'

loop_
_geom_angle_atom_site_label_1
_geom_angle_atom_site_label_2
_geom_angle_atom_site_label_3
_geom_angle
_geom_angle_site_symmetry_1
_geom_angle_site_symmetry_3
_geom_angle_publ_flag
O1 S1 O2 117.53(15) . . ?
O1 S1 N1 109.63(16) . . ?
O2 S1 N1 109.74(15) . . ?
O1 S1 C1 109.93(16) . . ?
O2 S1 C1 111.90(16) . . ?
N1 S1 C1 95.98(15) . . ?
C12 N1 C11 107.0(3) . . ?
C12 N1 S1 117.7(2) . . ?
C11 N1 S1 111.6(2) . . ?
C11 O3 C13 106.5(3) . . ?
C22 O5 C23 117.3(3) . . ?
C2 C1 C10 123.0(3) . . ?
C2 C1 S1 127.3(3) . . ?
C10 C1 S1 109.7(3) . . ?
C1 C2 C3 118.6(3) . . ?
C1 C2 H2 120.7 . . ?
C3 C2 H2 120.7 . . ?
C2 C3 C8 119.6(3) . . ?
C2 C3 C4 122.1(3) . . ?
C8 C3 C4 118.3(3) . . ?
C5 C4 C3 120.9(4) . . ?
C5 C4 H4 119.6 . . ?
C3 C4 H4 119.6 . . ?
C4 C5 C6 120.8(4) . . ?
C4 C5 H5 119.6 . . ?
C6 C5 H5 119.6 . . ?
C7 C6 C5 120.1(4) . . ?
C7 C6 H6 119.9 . . ?
C5 C6 H6 119.9 . . ?
C6 C7 C8 121.1(4) . . ?
C6 C7 H7 119.5 . . ?
C8 C7 H7 119.5 . . ?
C9 C8 C7 121.8(3) . . ?
C9 C8 C3 119.3(3) . . ?
C7 C8 C3 118.9(3) . . ?
C10 C9 C8 120.6(3) . . ?
C10 C9 H9 119.7 . . ?
C8 C9 H9 119.7 . . ?
C9 C10 C1 119.0(3) . . ?
C9 C10 C11 127.2(3) . . ?
C1 C10 C11 113.8(3) . . ?
O3 C11 N1 105.8(3) . . ?
O3 C11 C10 113.4(3) . . ?
N1 C11 C10 107.9(3) . . ?
O3 C11 C22 108.8(3) . . ?
N1 C11 C22 109.2(3) . . ?
C10 C11 C22 111.5(3) . . ?
N1 C12 C14 111.3(3) . . ?
N1 C12 C13 100.9(3) . . ?
C14 C12 C13 114.2(3) . . ?
N1 C12 H12 110.0 . . ?
C14 C12 H12 110.0 . . ?
C13 C12 H12 110.0 . . ?
O3 C13 C12 102.9(3) . . ?
O3 C13 H13A 111.2 . . ?
C12 C13 H13A 111.2 . . ?
O3 C13 H13B 111.2 . . ?
C12 C13 H13B 111.2 . . ?
H13A C13 H13B 109.1 . . ?
C15 C14 C12 114.0(3) . . ?
C15 C14 H14A 108.8 . . ?
C12 C14 H14A 108.8 . . ?
C15 C14 H14B 108.8 . . ?
C12 C14 H14B 108.8 . . ?
H14A C14 H14B 107.7 . . ?
O4 C15 C16 120.8(3) . . ?
O4 C15 C14 121.0(3) . . ?
C16 C15 C14 118.2(3) . . ?
C21 C16 C17 118.8(4) . . ?
C21 C16 C15 119.1(4) . . ?
C17 C16 C15 122.1(4) . . ?
C18 C17 C16 119.9(4) . . ?
C18 C17 H17 120.1 . . ?
C16 C17 H17 120.1 . . ?
C19 C18 C17 120.6(5) . . ?
C19 C18 H18 119.7 . . ?
C17 C18 H18 119.7 . . ?
C20 C19 C18 119.6(5) . . ?
C20 C19 H19 120.2 . . ?
C18 C19 H19 120.2 . . ?
C19 C20 C21 120.6(4) . . ?
C19 C20 H20 119.7 . . ?
C21 C20 H20 119.7 . . ?
C20 C21 C16 120.5(4) . . ?
C20 C21 H21 119.8 . . ?
C16 C21 H21 119.8 . . ?
O6 C22 O5 125.2(3) . . ?
O6 C22 C11 122.8(3) . . ?
O5 C22 C11 111.9(3) . . ?
O5 C23 C24 106.1(3) . . ?
O5 C23 H23A 110.5 . . ?
C24 C23 H23A 110.5 . . ?
O5 C23 H23B 110.5 . . ?
C24 C23 H23B 110.5 . . ?
H23A C23 H23B 108.7 . . ?
C23 C24 H24A 109.5 . . ?
C23 C24 H24B 109.5 . . ?
H24A C24 H24B 109.5 . . ?
C23 C24 H24C 109.5 . . ?
H24A C24 H24C 109.5 . . ?
H24B C24 H24C 109.5 . . ?

loop_
_geom_bond_atom_site_label_1
_geom_bond_atom_site_label_2
_geom_bond_distance
_geom_bond_site_symmetry_2
_geom_bond_publ_flag
S1 O1 1.430(3) . ?
S1 O2 1.438(2) . ?
S1 N1 1.669(3) . ?
S1 C1 1.759(3) . ?
N1 C12 1.493(4) . ?
N1 C11 1.501(4) . ?
O3 C11 1.412(4) . ?
O3 C13 1.446(4) . ?
O4 C15 1.221(4) . ?
O5 C22 1.316(4) . ?
O5 C23 1.454(4) . ?
O6 C22 1.202(4) . ?
C1 C2 1.368(5) . ?
C1 C10 1.406(4) . ?
C2 C3 1.407(5) . ?
C2 H2 0.9400 . ?
C3 C8 1.422(5) . ?
C3 C4 1.424(5) . ?
C4 C5 1.355(5) . ?
C4 H4 0.9400 . ?
C5 C6 1.406(5) . ?
C5 H5 0.9400 . ?
C6 C7 1.358(5) . ?
C6 H6 0.9400 . ?
C7 C8 1.416(5) . ?
C7 H7 0.9400 . ?
C8 C9 1.416(5) . ?
C9 C10 1.361(5) . ?
C9 H9 0.9400 . ?
C10 C11 1.512(5) . ?
C11 C22 1.539(5) . ?
C12 C14 1.513(5) . ?
C12 C13 1.525(5) . ?
C12 H12 0.9900 . ?
C13 H13A 0.9800 . ?
C13 H13B 0.9800 . ?
C14 C15 1.506(5) . ?
C14 H14A 0.9800 . ?
C14 H14B 0.9800 . ?
C15 C16 1.497(5) . ?
C16 C21 1.391(5) . ?
C16 C17 1.393(5) . ?
C17 C18 1.386(6) . ?
C17 H17 0.9400 . ?
C18 C19 1.379(6) . ?
C18 H18 0.9400 . ?
C19 C20 1.374(6) . ?
C19 H19 0.9400 . ?
C20 C21 1.374(6) . ?
C20 H20 0.9400 . ?
C21 H21 0.9400 . ?
C23 C24 1.497(5) . ?
C23 H23A 0.9800 . ?
C23 H23B 0.9800 . ?
C24 H24A 0.9700 . ?
C24 H24B 0.9700 . ?
C24 H24C 0.9700 . ?
